data_4077336
loop_
_publ_author_name
'Wang, Shaowu'
'Li, Hung-Wing'
'Xie, Zuowei'

_publ_section_title
;
 A Novel Full-Sandwich Lanthanacarborane Complex Bearing an\h7-Carboranyl
 Ligand, {{[\h7-Me2Si(C13H9)(C2B10H11)]2YbIII}2YbII}{Na8(THF)20}
;
_journal_issue 18
_journal_name_full Organometallics
_journal_page_first 3842
_journal_paper_doi 10.1021/om0102605
_journal_volume 20
_journal_year 2001
_chemical_formula_sum 'C148 H264 B40 Na8 O20 Si4 Yb3'
_chemical_formula_weight 3611.39
_chemical_name_systematic
; 
 ? 
;
_space_group_IT_number 2
_symmetry_cell_setting triclinic
_symmetry_space_group_name_Hall '-P 1'
_symmetry_space_group_name_H-M 'P -1'
_atom_sites_solution_hydrogens geom
_atom_sites_solution_primary direct
_atom_sites_solution_secondary difmap
_audit_creation_method SHELXL-97
_cell_angle_alpha 106.145(2)
_cell_angle_beta 105.365(2)
_cell_angle_gamma 98.694(2)
_cell_formula_units_Z 2
_cell_length_a 14.3481(16)
_cell_length_b 16.0906(18)
_cell_length_c 21.811(2)
_cell_measurement_temperature 293(2)
_cell_volume 4524.5(8)
_computing_structure_refinement 'SHELXL-97 (Sheldrick, 1997)'
_computing_structure_solution 'SHELXS-97 (Sheldrick, 1990)'
_diffrn_ambient_temperature 293(2)
_diffrn_measured_fraction_theta_full 0.996
_diffrn_measured_fraction_theta_max 0.996
_diffrn_measurement_device_type IP
_diffrn_radiation_monochromator graphite
_diffrn_radiation_source 'fine-focus sealed tube'
_diffrn_radiation_type MoK\a
_diffrn_radiation_wavelength 0.71073
_diffrn_reflns_av_R_equivalents 0.0814
_diffrn_reflns_av_sigmaI/netI 0.2162
_diffrn_reflns_limit_h_max 16
_diffrn_reflns_limit_h_min -16
_diffrn_reflns_limit_k_max 18
_diffrn_reflns_limit_k_min -18
_diffrn_reflns_limit_l_max 24
_diffrn_reflns_limit_l_min -24
_diffrn_reflns_number 23126
_diffrn_reflns_theta_full 25.00
_diffrn_reflns_theta_max 25.00
_diffrn_reflns_theta_min 1.36
_exptl_absorpt_coefficient_mu 3.282
_exptl_absorpt_correction_T_max 1.0000
_exptl_absorpt_correction_T_min 0.7632
_exptl_absorpt_correction_type ABSCOR
_exptl_crystal_colour red
_exptl_crystal_density_diffrn 2.651
_exptl_crystal_density_method 'not measured'
_exptl_crystal_description plate
_exptl_crystal_F_000 3732
_exptl_crystal_size_max 0.46
_exptl_crystal_size_mid 0.24
_exptl_crystal_size_min 0.08
_refine_diff_density_max 1.713
_refine_diff_density_min -2.130
_refine_diff_density_rms 0.149
_refine_ls_extinction_coef 0.00180(6)
_refine_ls_extinction_expression Fc^*^=kFc[1+0.001xFc^2^\l^3^/sin(2\q)]^-1/4^
_refine_ls_extinction_method SHELXL
_refine_ls_goodness_of_fit_ref 0.880
_refine_ls_hydrogen_treatment mixed
_refine_ls_matrix_type full
_refine_ls_number_parameters 1023
_refine_ls_number_reflns 14145
_refine_ls_number_restraints 249
_refine_ls_restrained_S_all 0.896
_refine_ls_R_factor_all 0.1799
_refine_ls_R_factor_gt 0.0740
_refine_ls_shift/su_max 0.837
_refine_ls_shift/su_mean 0.021
_refine_ls_structure_factor_coef Fsqd
_refine_ls_weighting_details 'calc w=1/[\s^2^(Fo^2^)+(0.1207P)^2^+0.0000P] where P=(Fo^2^+2Fc^2^)/3'
_refine_ls_weighting_scheme calc
_refine_ls_wR_factor_gt 0.1799
_refine_ls_wR_factor_ref 0.2292
_reflns_number_gt 6323
_reflns_number_total 14145
_reflns_threshold_expression >2sigma(I)
_cod_data_source_file om0102605.cif
_cod_data_source_block complex_2
_cod_original_cell_volume 4524.4(9)
_cod_original_sg_symbol_H-M P(-1)
_cod_database_code 4077336

loop_
_symmetry_equiv_pos_as_xyz
'x, y, z'
'-x, -y, -z'

loop_
_atom_site_label
_atom_site_type_symbol
_atom_site_fract_x
_atom_site_fract_y
_atom_site_fract_z
_atom_site_U_iso_or_equiv
_atom_site_adp_type
_atom_site_occupancy
_atom_site_symmetry_multiplicity
_atom_site_calc_flag
_atom_site_refinement_flags
Yb1 Yb 1.0000 2.0000 1.0000 0.05764(10) Uani 1 2 d S
Yb2 Yb 0.835181(12) 1.848594(11) 0.805815(8) 0.04138(5) Uani 1 1 d .
Si1 Si 0.85726(9) 1.88465(9) 0.64558(5) 0.0592(5) Uani 1 1 d .
Si2 Si 0.62441(9) 1.64505(8) 0.75037(6) 0.0601(5) Uani 1 1 d .
Na1 Na 1.22400(12) 1.87658(11) 0.98324(9) 0.0741(7) Uani 1 1 d .
Na2 Na 0.98485(12) 2.22642(11) 0.95106(8) 0.0652(6) Uani 1 1 d .
Na3 Na 0.52258(17) 1.96943(16) 0.69935(15) 0.1398(13) Uani 1 1 d .
Na4 Na 0.90726(18) 1.51976(16) 0.71302(13) 0.1415(12) Uani 1 1 d .
C4 C 0.7571(2) 1.6968(2) 0.79631(17) 0.0532(15) Uani 1 1 d D
C1 C 1.0046(3) 1.8353(3) 0.81450(18) 0.0499(14) Uani 1 1 d .
H1 H 1.0432 1.8765 0.7995 0.060 Uiso 1 1 calc R
B2 B 0.9549(3) 1.7362(3) 0.7679(2) 0.0506(17) Uani 1 1 d D
H2 H 0.9429 1.7327 0.7152 0.061 Uiso 1 1 calc R
B3 B 0.8412(2) 1.6691(3) 0.76382(18) 0.062(2) Uani 1 1 d D
H3 H 0.8070 1.6496 0.7088 0.075 Uiso 1 1 calc R
B5 B 0.8015(3) 1.7345(3) 0.8770(2) 0.0486(16) Uani 1 1 d D
H5 H 0.7463 1.7648 0.8957 0.058 Uiso 1 1 calc R
B6 B 0.9219(3) 1.8118(3) 0.9212(2) 0.0427(15) Uani 1 1 d D
H6 H 0.8910 1.8710 0.9265 0.051 Uiso 1 1 calc R
B7 B 1.0154(3) 1.8570(3) 0.8920(2) 0.0443(15) Uani 1 1 d .
H7 H 1.0322 1.9299 0.9152 0.053 Uiso 1 1 calc R
B8 B 1.0535(3) 1.7643(3) 0.8441(2) 0.0579(18) Uani 1 1 d D
H8 H 1.1278 1.7545 0.8444 0.069 Uiso 1 1 calc R
B9 B 0.9535(3) 1.6668(3) 0.8312(2) 0.064(2) Uani 1 1 d D
H9 H 0.991(2) 1.6082(19) 0.8293(14) 0.050(10) Uiso 1 1 d .
B10 B 0.8211(4) 1.6353(3) 0.8287(2) 0.0605(19) Uani 1 1 d .
H10 H 0.7866 1.5661 0.8217 0.073 Uiso 1 1 calc R
B11 B 0.9070(3) 1.6936(3) 0.9057(2) 0.0504(17) Uani 1 1 d D
H11 H 0.920(2) 1.6715(18) 0.9499(13) 0.038(9) Uiso 1 1 d .
B12' B 1.0246(3) 1.7593(3) 0.9143(2) 0.0540(17) Uani 1 1 d D
H12' H 1.0873 1.7589 0.9561 0.065 Uiso 1 1 calc R
C14 C 0.8370(2) 1.9312(2) 0.72527(16) 0.0440(13) Uani 1 1 d D
C11 C 0.7169(3) 1.9074(2) 0.85676(15) 0.0430(13) Uani 1 1 d D
H11A H 0.6838 1.8652 0.8738 0.052 Uiso 1 1 calc R
B12 B 0.6683(3) 1.9171(2) 0.78603(15) 0.0544(18) Uani 1 1 d D
H12 H 0.5917(17) 1.8799(15) 0.7659(11) 0.014(7) Uiso 1 1 d .
B13 B 0.7256(2) 1.9318(2) 0.72563(16) 0.0589(19) Uani 1 1 d D
H13 H 0.6775 1.8740 0.6821 0.071 Uiso 1 1 calc R
B15 B 0.9170(3) 2.0065(3) 0.79235(19) 0.0408(14) Uani 1 1 d .
H15 H 0.9910 1.9932 0.7964 0.049 Uiso 1 1 calc R
B16 B 0.9060(4) 2.0315(3) 0.8768(2) 0.0472(17) Uani 1 1 d .
H16 H 0.9738 2.0197 0.9074 0.057 Uiso 1 1 calc R
B17 B 0.8130(3) 1.9870(3) 0.9038(2) 0.0469(16) Uani 1 1 d .
H17 H 0.8570 1.9457 0.9256 0.056 Uiso 1 1 calc R
B18 B 0.6911(3) 2.0016(3) 0.86003(16) 0.0514(17) Uani 1 1 d D
H18 H 0.641(2) 2.0384(18) 0.8766(13) 0.038(9) Uiso 1 1 d .
B19 B 0.7233(2) 2.0343(2) 0.79100(14) 0.0528(17) Uani 1 1 d D
H19 H 0.6857 2.0893 0.7972 0.063 Uiso 1 1 calc R
B20 B 0.8090(4) 2.0271(3) 0.7396(2) 0.0553(17) Uani 1 1 d .
H20 H 0.800(2) 2.0581(18) 0.7043(13) 0.036(9) Uiso 1 1 d .
B21 B 0.8576(3) 2.0918(3) 0.8211(2) 0.0479(16) Uani 1 1 d D
H21 H 0.8900(18) 2.1591(16) 0.8357(12) 0.021(8) Uiso 1 1 d .
B22 B 0.8050(3) 2.0834(3) 0.8814(2) 0.0506(17) Uani 1 1 d D
H22 H 0.7942 2.1479 0.8767 0.061 Uiso 1 1 calc R
C24 C 1.0017(3) 1.9108(3) 0.6564(2) 0.0723(18) Uani 1 1 d .
H24A H 1.0402 1.9145 0.7019 0.087 Uiso 1 1 calc R
C12 C 1.0279(3) 2.0824(3) 0.6776(2) 0.089(2) Uani 1 1 d .
H12A H 1.0042 2.0934 0.7141 0.107 Uiso 1 1 calc R
C13 C 1.0582(4) 2.1528(4) 0.6553(2) 0.105(3) Uani 1 1 d .
H13A H 1.0541 2.2108 0.6749 0.126 Uiso 1 1 calc R
C25 C 1.0955(4) 2.1281(4) 0.6007(2) 0.116(2) Uani 1 1 d .
H25A H 1.1163 2.1733 0.5849 0.140 Uiso 1 1 calc R
C15 C 1.1039(4) 2.0501(4) 0.5707(3) 0.105(2) Uani 1 1 d .
H15A H 1.1320 2.0406 0.5363 0.126 Uiso 1 1 calc R
C16 C 1.0981(4) 1.8354(4) 0.5175(2) 0.113(3) Uani 1 1 d .
H16A H 1.1217 1.8620 0.4900 0.136 Uiso 1 1 calc R
C17 C 1.0949(4) 1.7520(5) 0.5073(3) 0.146(3) Uani 1 1 d .
H17A H 1.1173 1.7199 0.4739 0.175 Uiso 1 1 calc R
C18 C 1.0578(5) 1.7112(5) 0.5465(3) 0.144(3) Uani 1 1 d .
H18A H 1.0541 1.6510 0.5399 0.172 Uiso 1 1 calc R
C19 C 1.0260(4) 1.7620(4) 0.5963(2) 0.097(2) Uani 1 1 d .
H19A H 1.0006 1.7349 0.6229 0.116 Uiso 1 1 calc R
C20 C 1.0310(3) 1.8475(3) 0.6067(2) 0.078(2) Uani 1 1 d .
C21 C 1.0675(3) 1.8884(4) 0.5685(2) 0.091(2) Uani 1 1 d .
C22 C 1.0690(3) 1.9791(4) 0.5915(2) 0.082(2) Uani 1 1 d .
C23 C 1.0332(3) 1.9965(3) 0.6454(2) 0.0702(19) Uani 1 1 d .
C2 C 0.7938(3) 1.9248(3) 0.5773(2) 0.081(2) Uani 1 1 d .
H2A H 0.7235 1.9125 0.5704 0.122 Uiso 1 1 calc R
H2B H 0.8053 1.8948 0.5363 0.122 Uiso 1 1 calc R
H2C H 0.8198 1.9879 0.5899 0.122 Uiso 1 1 calc R
C3 C 0.8033(4) 1.7603(3) 0.61157(19) 0.077(2) Uani 1 1 d .
H3A H 0.7334 1.7481 0.6060 0.116 Uiso 1 1 calc R
H3B H 0.8364 1.7336 0.6426 0.116 Uiso 1 1 calc R
H3C H 0.8126 1.7359 0.5688 0.116 Uiso 1 1 calc R
C31 C 0.5977(3) 1.5184(3) 0.7366(2) 0.0708(18) Uani 1 1 d .
H31A H 0.6576 1.4973 0.7341 0.085 Uiso 1 1 calc R
C32 C 0.6168(4) 1.5315(3) 0.8637(2) 0.084(2) Uani 1 1 d .
H32A H 0.6809 1.5681 0.8801 0.101 Uiso 1 1 calc R
C33 C 0.5758(4) 1.5114(3) 0.9065(3) 0.101(2) Uani 1 1 d .
H33A H 0.6098 1.5367 0.9525 0.121 Uiso 1 1 calc R
C34 C 0.4852(4) 1.4547(4) 0.8848(3) 0.119(3) Uani 1 1 d .
H34A H 0.4599 1.4391 0.9162 0.142 Uiso 1 1 calc R
C35 C 0.4308(4) 1.4204(4) 0.8195(3) 0.127(3) Uani 1 1 d .
H35A H 0.3677 1.3831 0.8063 0.152 Uiso 1 1 calc R
C36 C 0.3520(5) 1.3507(4) 0.6464(4) 0.152(4) Uani 1 1 d .
H36A H 0.3056 1.3175 0.6585 0.182 Uiso 1 1 calc R
C37 C 0.3408(5) 1.3389(4) 0.5817(3) 0.148(3) Uani 1 1 d .
H37A H 0.2830 1.3001 0.5492 0.177 Uiso 1 1 calc R
C38 C 0.4088(5) 1.3803(4) 0.5612(3) 0.135(3) Uani 1 1 d .
H38A H 0.3992 1.3697 0.5156 0.162 Uiso 1 1 calc R
C39 C 0.4917(4) 1.4378(3) 0.6087(3) 0.104(3) Uani 1 1 d .
H39A H 0.5401 1.4648 0.5945 0.125 Uiso 1 1 calc R
C40 C 0.5081(4) 1.4582(3) 0.6755(2) 0.080(2) Uani 1 1 d .
C41 C 0.4369(4) 1.4156(3) 0.6969(3) 0.094(2) Uani 1 1 d .
C42 C 0.4674(4) 1.4400(3) 0.7715(3) 0.099(3) Uani 1 1 d .
C43 C 0.5681(3) 1.5001(3) 0.7951(2) 0.0693(18) Uani 1 1 d .
C44 C 0.5921(3) 1.6608(3) 0.6670(2) 0.083(2) Uani 1 1 d .
H44A H 0.6040 1.7234 0.6732 0.124 Uiso 1 1 calc R
H44B H 0.5231 1.6328 0.6424 0.124 Uiso 1 1 calc R
H44C H 0.6325 1.6345 0.6422 0.124 Uiso 1 1 calc R
C45 C 0.5388(3) 1.6908(3) 0.7962(2) 0.0765(19) Uani 1 1 d .
H45A H 0.5493 1.7538 0.8041 0.115 Uiso 1 1 calc R
H45B H 0.5528 1.6803 0.8386 0.115 Uiso 1 1 calc R
H45C H 0.4708 1.6617 0.7692 0.115 Uiso 1 1 calc R
O1 O 1.32487(17) 1.77981(11) 0.98622(9) 0.1174(17) Uani 1 1 d D
C51 C 1.3097(3) 1.70548(19) 0.93317(12) 0.306(6) Uani 1 1 d D
H51A H 1.3336 1.7214 0.8993 0.367 Uiso 1 1 calc R
H51B H 1.2390 1.6776 0.9129 0.367 Uiso 1 1 calc R
C52 C 1.3610(3) 1.64475(14) 0.95512(19) 0.304(6) Uiso 1 1 d D
H52A H 1.4060 1.6294 0.9299 0.365 Uiso 1 1 calc R
H52B H 1.3142 1.5905 0.9490 0.365 Uiso 1 1 calc R
C53 C 1.4156(2) 1.68988(17) 1.02538(15) 0.314(8) Uani 1 1 d D
H53A H 1.4864 1.7075 1.0325 0.376 Uiso 1 1 calc R
H53B H 1.4051 1.6520 1.0518 0.376 Uiso 1 1 calc R
C54 C 1.3757(4) 1.7676(2) 1.04344(11) 0.211(5) Uani 1 1 d D
H54A H 1.3316 1.7586 1.0692 0.253 Uiso 1 1 calc R
H54B H 1.4295 1.8198 1.0710 0.253 Uiso 1 1 calc R
O2 O 1.3056(2) 1.98487(11) 0.94975(15) 0.143(2) Uani 1 1 d D
C55 C 1.3916(2) 2.04298(12) 0.9946(2) 0.248(6) Uani 1 1 d D
H55A H 1.4487 2.0273 0.9826 0.298 Uiso 1 1 calc R
H55B H 1.3988 2.0417 1.0398 0.298 Uiso 1 1 calc R
C56 C 1.38483(17) 2.13108(11) 0.99143(18) 0.335(7) Uiso 1 1 d D
H56A H 1.4336 2.1536 0.9728 0.402 Uiso 1 1 calc R
H56B H 1.3963 2.1727 1.0360 0.402 Uiso 1 1 calc R
C57 C 1.28408(17) 2.11926(10) 0.94772(17) 0.302(9) Uani 1 1 d D
H57A H 1.2832 2.1577 0.9204 0.363 Uiso 1 1 calc R
H57B H 1.2398 2.1323 0.9740 0.363 Uiso 1 1 calc R
C58 C 1.2547(3) 2.02496(15) 0.90528(18) 0.274(6) Uani 1 1 d D
H58A H 1.1832 2.0015 0.8909 0.329 Uiso 1 1 calc R
H58B H 1.2764 2.0163 0.8659 0.329 Uiso 1 1 calc R
O3 O 1.1062(3) 2.2764(3) 0.91177(17) 0.1279(18) Uani 1 1 d .
C59 C 1.2025(5) 2.3248(6) 0.9538(3) 0.177(4) Uani 1 1 d .
H59A H 1.2369 2.2890 0.9768 0.212 Uiso 1 1 calc R
H59B H 1.2008 2.3785 0.9871 0.212 Uiso 1 1 calc R
C60 C 1.2508(6) 2.3467(8) 0.9062(3) 0.291(7) Uani 1 1 d .
H60A H 1.2638 2.4104 0.9142 0.349 Uiso 1 1 calc R
H60B H 1.3139 2.3298 0.9130 0.349 Uiso 1 1 calc R
C61 C 1.1854(2) 2.2987(3) 0.8375(2) 0.291(8) Uani 1 1 d D
H61A H 1.1959 2.2996 0.7974 0.349 Uiso 1 1 calc R
C62 C 1.1001(2) 2.2493(3) 0.8465(2) 0.244(5) Uani 1 1 d D
H62A H 1.0485 2.2053 0.8121 0.292 Uiso 1 1 calc R
O4 O 0.92944(16) 2.35933(14) 0.94772(10) 0.170(3) Uiso 0.60 1 d PD
O4' O 0.8883(5) 2.3544(4) 0.95950(13) 0.322(11) Uiso 0.40 1 d PD
C63 C 0.87646(16) 2.36951(18) 0.89044(11) 0.301(9) Uiso 0.70 1 d PD
C63' C 0.9086(6) 2.3785(5) 0.86511(14) 0.56(5) Uiso 0.30 1 d PD
C66 C 0.93175(16) 2.43240(18) 0.99770(13) 0.491(12) Uani 1 1 d D
C65 C 0.84317(14) 2.46377(16) 0.97700(10) 0.544(16) Uani 1 1 d D
C64 C 0.80489(14) 2.42037(17) 0.90439(10) 0.582(19) Uani 1 1 d D
O5 O 0.4664(3) 2.0961(3) 0.7046(3) 0.189(3) Uani 1 1 d .
C67 C 0.4993(6) 2.1823(6) 0.7548(5) 0.283(7) Uani 1 1 d .
H67A H 0.5000 2.2297 0.7354 0.339 Uiso 1 1 calc R
H67B H 0.5643 2.1909 0.7869 0.339 Uiso 1 1 calc R
C68 C 0.4158(7) 2.1740(7) 0.7860(5) 0.235(6) Uani 1 1 d .
H68A H 0.4253 2.1367 0.8141 0.281 Uiso 1 1 calc R
H68B H 0.4128 2.2321 0.8130 0.281 Uiso 1 1 calc R
C69 C 0.3300(6) 2.1348(6) 0.7303(4) 0.278(6) Uani 1 1 d .
H69A H 0.2927 2.1784 0.7221 0.334 Uiso 1 1 calc R
H69B H 0.2874 2.0869 0.7362 0.334 Uiso 1 1 calc R
C70 C 0.3707(6) 2.0999(6) 0.6739(4) 0.222(6) Uani 1 1 d .
H70A H 0.3306 2.0411 0.6443 0.267 Uiso 1 1 calc R
H70B H 0.3710 2.1395 0.6475 0.267 Uiso 1 1 calc R
O6 O 0.38350(18) 1.90305(17) 0.72352(11) 0.264(4) Uani 1 1 d D
C71 C 0.3989(3) 1.9099(3) 0.7913(2) 0.389(10) Uani 1 1 d D
H71A H 0.3873 1.9655 0.8161 0.467 Uiso 1 1 calc R
H71B H 0.4664 1.9075 0.8128 0.467 Uiso 1 1 calc R
C72 C 0.3287(4) 1.8354(2) 0.78913(9) 0.367(11) Uani 1 1 d D
H72A H 0.3627 1.7920 0.8017 0.441 Uiso 1 1 calc R
H72B H 0.2929 1.8546 0.8204 0.441 Uiso 1 1 calc R
C73 C 0.2608(2) 1.7967(2) 0.7217(2) 0.334(8) Uani 1 1 d D
H73A H 0.1924 1.7910 0.7215 0.401 Uiso 1 1 calc R
H73B H 0.2692 1.7382 0.7001 0.401 Uiso 1 1 calc R
C74 C 0.2863(4) 1.8592(3) 0.68674(13) 0.546(8) Uani 1 1 d D
H74A H 0.2799 1.8272 0.6405 0.656 Uiso 1 1 calc R
H74B H 0.2436 1.9006 0.6869 0.656 Uiso 1 1 calc R
O7 O 0.4556(2) 1.8989(2) 0.58643(9) 0.309(4) Uani 1 1 d D
C75 C 0.3944(2) 1.9316(2) 0.54366(11) 0.296(8) Uani 1 1 d D
H75A H 0.4244 1.9933 0.5510 0.355 Uiso 1 1 calc R
H75B H 0.3303 1.9283 0.5509 0.355 Uiso 1 1 calc R
C76 C 0.38297(16) 1.87508(16) 0.47556(8) 0.354(10) Uani 1 1 d D
H76A H 0.3856 1.9103 0.4462 0.424 Uiso 1 1 calc R
H76B H 0.3203 1.8302 0.4564 0.424 Uiso 1 1 calc R
C77 C 0.46790(15) 1.83365(16) 0.48492(8) 0.311(9) Uani 1 1 d D
H77A H 0.4535 1.7771 0.4492 0.373 Uiso 1 1 calc R
H77B H 0.5273 1.8725 0.4859 0.373 Uiso 1 1 calc R
C78 C 0.4799(3) 1.82091(18) 0.54991(10) 0.369(9) Uani 1 1 d D
H78A H 0.4344 1.7668 0.5454 0.443 Uiso 1 1 calc R
H78B H 0.5477 1.8191 0.5713 0.443 Uiso 1 1 calc R
O8 O 0.8363(3) 1.4691(3) 0.5951(2) 0.150(2) Uani 1 1 d .
C79 C 0.7335(5) 1.4330(9) 0.5606(4) 0.287(8) Uani 1 1 d .
H79A H 0.6959 1.4619 0.5875 0.344 Uiso 1 1 calc R
H79B H 0.7173 1.3699 0.5547 0.344 Uiso 1 1 calc R
C80 C 0.7057(7) 1.4442(6) 0.4978(4) 0.252(6) Uani 1 1 d .
H80A H 0.6514 1.4737 0.4920 0.303 Uiso 1 1 calc R
H80B H 0.6882 1.3882 0.4610 0.303 Uiso 1 1 calc R
C81 C 0.8024(7) 1.5031(6) 0.5050(4) 0.218(6) Uani 1 1 d .
H81A H 0.8264 1.4749 0.4688 0.262 Uiso 1 1 calc R
H81B H 0.7907 1.5592 0.5004 0.262 Uiso 1 1 calc R
C82 C 0.8764(6) 1.5206(5) 0.5672(4) 0.192(5) Uani 1 1 d .
H82A H 0.9368 1.5056 0.5605 0.230 Uiso 1 1 calc R
H82B H 0.8921 1.5829 0.5947 0.230 Uiso 1 1 calc R
O9 O 0.84681(19) 1.38709(12) 0.7230(2) 0.242(4) Uani 1 1 d D
C83 C 0.7470(2) 1.35853(12) 0.7203(3) 0.514(16) Uani 1 1 d D
H83A H 0.7001 1.3584 0.6790 0.616 Uiso 1 1 calc R
H83B H 0.7334 1.3957 0.7587 0.616 Uiso 1 1 calc R
C84 C 0.74374(13) 1.26776(12) 0.72220(12) 0.352(9) Uani 1 1 d D
H84A H 0.6763 1.2306 0.7018 0.422 Uiso 1 1 calc R
H84B H 0.7698 1.2682 0.7681 0.422 Uiso 1 1 calc R
C85 C 0.80764(14) 1.23655(11) 0.68263(15) 0.369(8) Uiso 1 1 d D
H85A H 0.8367 1.1914 0.6965 0.443 Uiso 1 1 calc R
H85B H 0.7701 1.2119 0.6349 0.443 Uiso 1 1 calc R
C86 C 0.88457(16) 1.31617(18) 0.69694(19) 0.371(8) Uiso 1 1 d D
H86A H 0.9459 1.3167 0.7294 0.445 Uiso 1 1 calc R
H86B H 0.8978 1.3187 0.6560 0.445 Uiso 1 1 calc R
O10 O 1.05954(12) 1.4999(3) 0.71021(9) 0.232(3) Uani 1 1 d D
C87 C 1.08289(13) 1.4621(4) 0.65480(13) 0.350(10) Uani 1 1 d D
H87A H 1.0619 1.4908 0.6216 0.420 Uiso 1 1 calc R
H87B H 1.0486 1.3994 0.6351 0.420 Uiso 1 1 calc R
C88 C 1.18945(12) 1.4714(3) 0.67315(10) 0.468(16) Uani 1 1 d D
H88A H 1.2058 1.4153 0.6739 0.561 Uiso 1 1 calc R
H88B H 1.2158 1.4914 0.6417 0.561 Uiso 1 1 calc R
C89 C 1.22869(12) 1.5377(3) 0.73976(11) 0.334(9) Uani 1 1 d D
H89A H 1.2544 1.5959 0.7377 0.400 Uiso 1 1 calc R
H89B H 1.2815 1.5216 0.7688 0.400 Uiso 1 1 calc R
C90 C 1.14398(14) 1.5378(5) 0.76381(11) 0.377(9) Uani 1 1 d D
H90A H 1.1478 1.5045 0.7949 0.452 Uiso 1 1 calc R
H90B H 1.1438 1.5985 0.7875 0.452 Uiso 1 1 calc R

loop_
_atom_site_aniso_label
_atom_site_aniso_U_11
_atom_site_aniso_U_22
_atom_site_aniso_U_33
_atom_site_aniso_U_23
_atom_site_aniso_U_13
_atom_site_aniso_U_12
Yb1 0.05183(14) 0.05536(15) 0.06435(14) 0.01921(12) 0.02220(12) 0.00429(12)
Yb2 0.03661(8) 0.03965(8) 0.04514(8) 0.01274(6) 0.01555(6) -0.00024(7)
Si1 0.0534(6) 0.0750(8) 0.0456(5) 0.0192(5) 0.0213(5) -0.0029(6)
Si2 0.0427(7) 0.0533(7) 0.0677(7) 0.0157(6) 0.0086(6) -0.0114(6)
Na1 0.0598(9) 0.0678(10) 0.1048(11) 0.0304(9) 0.0427(8) 0.0130(8)
Na2 0.0593(10) 0.0632(10) 0.0605(9) 0.0198(8) 0.0130(8) -0.0089(8)
Na3 0.0704(14) 0.1066(15) 0.209(2) 0.0595(15) -0.0101(16) 0.0115(12)
Na4 0.1143(15) 0.1207(16) 0.1269(18) -0.0411(14) 0.0174(14) 0.0432(12)
C4 0.065(2) 0.0314(18) 0.064(2) 0.0251(16) 0.0226(18) -0.0046(18)
C1 0.0292(19) 0.059(2) 0.060(2) 0.0282(17) 0.0105(16) -0.0001(17)
B2 0.057(3) 0.057(3) 0.035(2) 0.011(2) 0.0172(19) 0.010(2)
B3 0.067(3) 0.043(3) 0.054(3) -0.011(2) 0.016(2) 0.008(2)
B5 0.045(2) 0.045(2) 0.070(2) 0.0352(18) 0.0268(19) 0.006(2)
B6 0.047(2) 0.031(2) 0.057(2) 0.0218(17) 0.0193(19) 0.0093(18)
B7 0.050(2) 0.040(2) 0.052(2) 0.0188(18) 0.0258(18) 0.0124(19)
B8 0.049(2) 0.067(3) 0.063(3) 0.016(2) 0.028(2) 0.024(2)
B9 0.067(3) 0.050(3) 0.068(3) 0.010(2) 0.019(3) 0.011(2)
B10 0.066(3) 0.050(3) 0.057(3) 0.008(2) 0.025(2) -0.004(3)
B11 0.041(2) 0.036(2) 0.061(3) 0.009(2) 0.014(2) -0.011(2)
B12' 0.056(2) 0.065(3) 0.051(2) 0.019(2) 0.0308(18) 0.023(2)
C14 0.045(2) 0.049(2) 0.0482(17) 0.0312(15) 0.0196(15) 0.0049(17)
C11 0.044(2) 0.0426(19) 0.0481(18) 0.0276(15) 0.0127(16) 0.0060(16)
B12 0.021(2) 0.065(3) 0.069(3) 0.017(2) 0.0149(19) -0.006(2)
B13 0.057(3) 0.061(3) 0.059(3) 0.023(2) 0.012(2) 0.020(2)
B15 0.028(2) 0.047(2) 0.048(2) 0.0231(17) 0.0172(16) -0.0127(19)
B16 0.060(3) 0.039(2) 0.033(2) 0.0076(19) 0.007(2) 0.005(2)
B17 0.029(2) 0.052(2) 0.064(3) 0.024(2) 0.0141(19) 0.0155(18)
B18 0.044(2) 0.051(3) 0.065(2) 0.019(2) 0.0275(19) 0.013(2)
B19 0.056(3) 0.055(3) 0.052(2) 0.023(2) 0.020(2) 0.013(2)
B20 0.044(3) 0.071(3) 0.049(2) 0.0360(19) 0.008(2) -0.009(2)
B21 0.050(3) 0.038(2) 0.056(2) 0.0225(19) 0.016(2) -0.003(2)
B22 0.051(3) 0.030(2) 0.073(3) 0.024(2) 0.016(2) 0.0090(19)
C24 0.064(3) 0.102(3) 0.063(2) 0.040(2) 0.0309(19) 0.014(2)
C12 0.059(3) 0.120(4) 0.072(2) 0.045(2) 0.010(2) -0.032(3)
C13 0.073(3) 0.125(4) 0.099(3) 0.041(3) 0.019(3) -0.019(3)
C25 0.076(3) 0.168(4) 0.106(3) 0.097(2) 0.011(3) -0.035(3)
C15 0.065(3) 0.157(5) 0.086(3) 0.052(3) 0.022(2) -0.015(3)
C16 0.102(3) 0.178(5) 0.086(3) 0.050(3) 0.061(2) 0.044(3)
C17 0.129(4) 0.200(6) 0.100(4) 0.001(4) 0.062(3) 0.066(4)
C18 0.136(4) 0.196(6) 0.100(4) 0.025(4) 0.059(3) 0.050(4)
C19 0.096(3) 0.132(4) 0.090(3) 0.045(3) 0.061(2) 0.033(3)
C20 0.053(2) 0.114(4) 0.064(2) 0.021(3) 0.0280(19) 0.010(3)
C21 0.052(3) 0.152(5) 0.059(2) 0.031(3) 0.019(2) 0.009(3)
C22 0.045(2) 0.132(4) 0.058(2) 0.040(2) 0.0130(19) -0.017(3)
C23 0.044(2) 0.084(3) 0.062(2) 0.010(2) 0.0163(19) -0.013(2)
C2 0.076(3) 0.102(4) 0.067(2) 0.030(2) 0.033(2) 0.002(3)
C3 0.111(4) 0.059(3) 0.039(2) -0.005(2) 0.025(2) -0.005(3)
C31 0.060(3) 0.060(3) 0.081(3) 0.015(2) 0.009(2) 0.022(2)
C32 0.088(3) 0.063(3) 0.100(3) 0.034(2) 0.036(2) -0.011(3)
C33 0.072(3) 0.091(3) 0.131(4) 0.053(3) 0.023(3) -0.013(3)
C34 0.118(4) 0.110(4) 0.143(4) 0.075(3) 0.046(3) 0.007(4)
C35 0.096(4) 0.107(4) 0.202(4) 0.092(3) 0.067(3) -0.011(3)
C36 0.085(4) 0.086(4) 0.184(6) 0.022(4) -0.050(5) -0.059(3)
C37 0.150(6) 0.059(3) 0.119(5) -0.023(4) -0.057(5) -0.026(4)
C38 0.154(6) 0.114(5) 0.090(4) 0.008(4) -0.006(4) 0.032(4)
C39 0.123(4) 0.074(3) 0.078(3) 0.007(3) -0.003(3) 0.016(3)
C40 0.084(3) 0.044(2) 0.083(3) 0.010(2) 0.002(3) 0.001(2)
C41 0.071(3) 0.045(3) 0.121(4) 0.015(3) -0.010(3) -0.016(3)
C42 0.064(3) 0.066(3) 0.132(4) 0.028(3) -0.003(3) -0.011(3)
C43 0.056(3) 0.049(2) 0.089(3) 0.015(2) 0.021(2) -0.008(2)
C44 0.059(3) 0.069(3) 0.088(3) 0.021(3) -0.010(3) -0.009(3)
C45 0.052(2) 0.053(3) 0.124(3) 0.029(2) 0.032(2) 0.001(2)
O1 0.127(2) 0.116(2) 0.106(2) 0.025(2) 0.027(2) 0.0666(19)
C51 0.294(7) 0.242(6) 0.275(11) -0.014(7) -0.047(8) 0.199(5)
C53 0.303(10) 0.170(7) 0.373(14) 0.053(8) -0.039(10) 0.123(6)
C54 0.222(7) 0.212(6) 0.205(7) 0.078(5) 0.030(6) 0.126(5)
O2 0.113(3) 0.186(4) 0.160(3) 0.097(2) 0.068(2) 0.007(3)
C55 0.253(10) 0.248(10) 0.169(6) 0.048(7) 0.060(6) -0.098(8)
C57 0.297(14) 0.226(11) 0.332(13) 0.078(10) 0.074(11) -0.007(11)
C58 0.226(9) 0.326(11) 0.224(7) 0.138(6) 0.043(7) -0.103(8)
O3 0.103(2) 0.144(3) 0.086(2) 0.007(2) 0.0369(17) -0.070(2)
C59 0.102(5) 0.231(9) 0.151(5) 0.026(6) 0.044(4) -0.029(6)
C60 0.217(7) 0.436(15) 0.135(5) 0.024(7) 0.104(4) -0.115(8)
C61 0.214(10) 0.464(16) 0.109(5) 0.084(7) 0.024(6) -0.090(10)
C62 0.170(6) 0.359(11) 0.082(4) 0.013(6) 0.033(4) -0.150(6)
C66 0.478(16) 0.324(13) 0.49(2) 0.031(14) -0.092(16) 0.231(10)
C65 0.57(2) 0.300(13) 0.56(3) -0.015(16) -0.05(2) 0.240(12)
C64 0.33(2) 0.66(3) 0.46(3) -0.10(2) -0.03(2) 0.08(2)
O5 0.091(3) 0.149(3) 0.268(6) 0.033(4) -0.011(3) 0.052(2)
C67 0.110(6) 0.248(10) 0.308(11) -0.111(9) 0.016(7) -0.002(7)
C68 0.198(9) 0.244(10) 0.196(8) 0.034(8) 0.011(8) 0.035(8)
C69 0.193(6) 0.342(9) 0.172(8) -0.058(7) -0.046(6) 0.159(5)
C70 0.237(9) 0.237(9) 0.149(7) 0.019(7) 0.020(7) 0.091(7)
O6 0.081(3) 0.238(5) 0.479(8) 0.188(5) 0.039(5) 0.019(3)
C71 0.220(8) 0.374(18) 0.534(16) 0.056(14) 0.226(8) -0.046(11)
C72 0.172(10) 0.346(18) 0.427(18) -0.048(15) 0.076(11) -0.022(11)
C73 0.278(13) 0.251(11) 0.302(12) 0.110(9) -0.102(11) -0.110(10)
C74 0.212(11) 0.645(13) 0.653(13) 0.533(8) -0.215(10) -0.229(10)
O7 0.184(4) 0.217(5) 0.321(7) -0.040(5) -0.141(4) 0.102(3)
C75 0.300(13) 0.237(12) 0.255(11) -0.030(10) 0.089(10) 0.002(10)
C76 0.268(14) 0.327(15) 0.336(15) 0.068(12) -0.047(13) 0.039(12)
C77 0.203(9) 0.328(14) 0.342(14) 0.009(12) 0.086(9) 0.087(9)
C78 0.295(12) 0.221(10) 0.363(15) -0.018(10) -0.150(11) 0.081(8)
O8 0.168(4) 0.118(3) 0.134(3) -0.003(3) 0.059(3) 0.015(3)
C79 0.057(4) 0.547(19) 0.181(7) 0.053(10) 0.029(5) 0.005(8)
C80 0.224(9) 0.178(8) 0.207(8) 0.033(7) -0.103(7) -0.011(7)
C81 0.223(9) 0.173(8) 0.222(9) 0.031(7) 0.056(7) 0.036(7)
C82 0.185(8) 0.153(7) 0.167(7) 0.041(5) 0.010(6) -0.052(6)
O9 0.187(4) 0.132(4) 0.374(8) 0.009(5) 0.109(5) 0.051(3)
C83 0.263(15) 0.288(15) 0.78(3) 0.148(17) -0.112(18) 0.029(12)
C84 0.263(10) 0.202(9) 0.686(19) 0.205(10) 0.223(11) 0.094(8)
O10 0.181(4) 0.240(5) 0.168(4) -0.088(3) 0.026(3) 0.093(3)
C87 0.174(10) 0.437(19) 0.233(11) -0.082(12) 0.004(9) -0.039(12)
C88 0.183(12) 0.78(4) 0.215(12) -0.009(18) -0.025(11) -0.036(18)
C89 0.157(8) 0.351(16) 0.357(14) -0.025(13) 0.093(8) -0.077(10)
C90 0.168(8) 0.466(16) 0.298(12) -0.139(11) 0.033(8) 0.089(9)

loop_
_atom_type_symbol
_atom_type_description
_atom_type_scat_dispersion_real
_atom_type_scat_dispersion_imag
_atom_type_scat_source
C C 0.0033 0.0016 'International Tables Vol C Tables 4.2.6.8 and 6.1.1.4'
H H 0.0000 0.0000 'International Tables Vol C Tables 4.2.6.8 and 6.1.1.4'
B B 0.0013 0.0007 'International Tables Vol C Tables 4.2.6.8 and 6.1.1.4'
O O 0.0106 0.0060 'International Tables Vol C Tables 4.2.6.8 and 6.1.1.4'
Na Na 0.0362 0.0249 'International Tables Vol C Tables 4.2.6.8 and 6.1.1.4'
Si Si 0.0817 0.0704 'International Tables Vol C Tables 4.2.6.8 and 6.1.1.4'
Yb Yb -0.3850 5.5486 'International Tables Vol C Tables 4.2.6.8 and 6.1.1.4'

loop_
_geom_angle_atom_site_label_1
_geom_angle_atom_site_label_2
_geom_angle_atom_site_label_3
_geom_angle
_geom_angle_site_symmetry_1
_geom_angle_site_symmetry_3
B17 Yb1 B7 83.93(12) 2_797 2_797
B17 Yb1 B16 35.00(15) 2_797 2_797
B7 Yb1 B16 73.91(13) 2_797 2_797
B17 Yb1 B6 74.19(12) 2_797 2_797
B7 Yb1 B6 35.73(13) 2_797 2_797
B16 Yb1 B6 85.69(12) 2_797 2_797
B17 Yb1 Na1 48.14(9) 2_797 .
B7 Yb1 Na1 131.80(9) 2_797 .
B16 Yb1 Na1 68.59(11) 2_797 .
B6 Yb1 Na1 111.19(8) 2_797 .
B17 Yb1 Na1 131.86(9) 2_797 2_797
B7 Yb1 Na1 48.20(9) 2_797 2_797
B16 Yb1 Na1 111.41(11) 2_797 2_797
B6 Yb1 Na1 68.81(8) 2_797 2_797
Na1 Yb1 Na1 180.000(1) . 2_797
B17 Yb1 Yb2 137.78(9) 2_797 .
B7 Yb1 Yb2 138.28(8) 2_797 .
B16 Yb1 Yb2 136.80(8) 2_797 .
B6 Yb1 Yb2 137.50(9) 2_797 .
Na1 Yb1 Yb2 89.83(2) . .
Na1 Yb1 Yb2 90.17(2) 2_797 .
B17 Yb1 Yb2 42.22(9) 2_797 2_797
B7 Yb1 Yb2 41.72(8) 2_797 2_797
B16 Yb1 Yb2 43.20(8) 2_797 2_797
B6 Yb1 Yb2 42.50(9) 2_797 2_797
Na1 Yb1 Yb2 90.17(2) . 2_797
Na1 Yb1 Yb2 89.83(2) 2_797 2_797
Yb2 Yb1 Yb2 180.000(1) . 2_797
B17 Yb1 Na2 113.66(10) 2_797 .
B7 Yb1 Na2 67.67(10) 2_797 .
B16 Yb1 Na2 133.31(8) 2_797 .
B6 Yb1 Na2 47.63(9) 2_797 .
Na1 Yb1 Na2 121.55(4) . .
Na1 Yb1 Na2 58.45(4) 2_797 .
Yb2 Yb1 Na2 89.88(2) . .
Yb2 Yb1 Na2 90.12(2) 2_797 .
B17 Yb1 Na2 66.34(10) 2_797 2_797
B7 Yb1 Na2 112.33(10) 2_797 2_797
B16 Yb1 Na2 46.69(8) 2_797 2_797
B6 Yb1 Na2 132.37(9) 2_797 2_797
Na1 Yb1 Na2 58.45(4) . 2_797
Na1 Yb1 Na2 121.55(4) 2_797 2_797
Yb2 Yb1 Na2 90.12(2) . 2_797
Yb2 Yb1 Na2 89.88(2) 2_797 2_797
Na2 Yb1 Na2 180.000(1) . 2_797
C4 Yb2 C14 135.00(10) . .
C4 Yb2 Yb1 112.19(8) . .
C14 Yb2 Yb1 112.81(6) . .
C14 Si1 C2 114.7(2) . .
C14 Si1 C3 109.5(2) . .
C2 Si1 C3 104.23(19) . .
C14 Si1 C24 110.92(16) . .
C2 Si1 C24 107.4(2) . .
C3 Si1 C24 109.8(2) . .
C4 Si2 C44 109.2(2) . .
C4 Si2 C45 113.75(17) . .
C44 Si2 C45 108.9(2) . .
C4 Si2 C31 109.74(19) . .
C44 Si2 C31 108.7(2) . .
C45 Si2 C31 106.4(2) . .
O1 Na1 O2 103.61(12) . .
O1 Na1 B22 102.76(12) . 2_797
O2 Na1 B22 123.01(11) . 2_797
O1 Na1 B17 130.96(12) . 2_797
O2 Na1 B17 93.71(13) . 2_797
B22 Na1 B17 33.97(13) 2_797 2_797
O1 Na1 Na2 101.76(9) . 2_797
O2 Na1 Na2 154.43(10) . 2_797
B22 Na1 Na2 46.59(7) 2_797 2_797
B17 Na1 Na2 66.80(10) 2_797 2_797
O1 Na1 Yb1 162.82(10) . .
O2 Na1 Yb1 93.53(9) . .
B22 Na1 Yb1 65.83(9) 2_797 .
B17 Na1 Yb1 44.81(8) 2_797 .
Na2 Na1 Yb1 61.06(4) 2_797 .
O3 Na2 O4 86.74(15) . .
O3 Na2 O4' 101.88(19) . .
O4 Na2 O4' 15.14(14) . .
O3 Na2 B11 98.27(13) . 2_797
O4 Na2 B11 91.63(11) . 2_797
O4' Na2 B11 89.40(12) . 2_797
O3 Na2 B12' 133.83(12) . 2_797
O4 Na2 B12' 95.46(12) . 2_797
O4' Na2 B12' 84.93(13) . 2_797
B11 Na2 B12' 35.67(11) 2_797 2_797
O3 Na2 B21 95.87(13) . .
O4 Na2 B21 103.31(12) . .
O4' Na2 B21 101.51(13) . .
B11 Na2 B21 159.96(16) 2_797 .
B12' Na2 B21 127.84(14) 2_797 .
O3 Na2 B6 109.58(14) . 2_797
O4 Na2 B6 124.73(11) . 2_797
O4' Na2 B6 118.05(12) . 2_797
B11 Na2 B6 35.40(12) 2_797 2_797
B12' Na2 B6 35.68(12) 2_797 2_797
B21 Na2 B6 125.58(13) . 2_797
O3 Na2 Na1 176.31(14) . 2_797
O4 Na2 Na1 96.82(9) . 2_797
O4' Na2 Na1 81.68(14) . 2_797
B11 Na2 Na1 82.63(10) 2_797 2_797
B12' Na2 Na1 46.96(8) 2_797 2_797
B21 Na2 Na1 82.40(10) . 2_797
B6 Na2 Na1 69.15(9) 2_797 2_797
O3 Na2 Yb1 116.06(13) . .
O4 Na2 Yb1 156.62(9) . .
O4' Na2 Yb1 141.69(14) . .
B11 Na2 Yb1 80.51(10) 2_797 .
B12' Na2 Yb1 65.49(10) 2_797 .
B21 Na2 Yb1 80.55(10) . .
B6 Na2 Yb1 45.17(7) 2_797 .
Na1 Na2 Yb1 60.49(4) 2_797 .
O7 Na3 O5 98.1(2) . .
O7 Na3 O6 94.25(12) . .
O5 Na3 O6 91.21(19) . .
O7 Na3 B12 124.29(15) . .
O5 Na3 B12 135.85(17) . .
O6 Na3 B12 96.86(15) . .
O9 Na4 O10 98.02(17) . .
O9 Na4 O8 94.11(17) . .
O10 Na4 O8 93.84(17) . .
O9 Na4 B9 114.03(18) . .
O10 Na4 B9 102.92(13) . .
O8 Na4 B9 144.3(2) . .
O9 Na4 C82 115.91(19) . .
O10 Na4 C82 83.9(2) . .
O8 Na4 C82 22.93(19) . .
B9 Na4 C82 128.0(2) . .
B5 C4 B3 110.9(3) . .
B5 C4 B10 66.1(3) . .
B3 C4 B10 64.4(3) . .
B5 C4 Si2 122.8(3) . .
B3 C4 Si2 120.9(2) . .
B10 C4 Si2 116.2(3) . .
B5 C4 Yb2 83.6(2) . .
B3 C4 Yb2 84.2(2) . .
B10 C4 Yb2 121.6(2) . .
Si2 C4 Yb2 122.2(2) . .
B2 C1 B7 116.3(4) . .
B2 C1 B8 67.2(3) . .
B7 C1 B8 69.0(3) . .
C1 B2 B8 57.8(2) . .
C1 B2 B3 126.6(3) . .
B8 B2 B3 115.2(3) . .
C1 B2 B9 105.1(3) . .
B8 B2 B9 58.7(2) . .
B3 B2 B9 59.3(2) . .
C4 B3 B10 58.2(3) . .
C4 B3 B2 129.9(3) . .
B10 B3 B2 125.1(3) . .
C4 B3 B9 110.1(3) . .
B10 B3 B9 62.3(3) . .
B2 B3 B9 66.3(2) . .
C4 B5 B10 57.6(3) . .
C4 B5 B11 110.5(3) . .
B10 B5 B11 57.6(2) . .
C4 B5 B6 122.0(4) . .
B10 B5 B6 107.4(3) . .
B11 B5 B6 60.6(2) . .
B7 B6 B11 112.6(3) . .
B7 B6 B5 131.9(3) . .
B11 B6 B5 58.8(2) . .
B7 B6 B12' 59.4(3) . .
B11 B6 B12' 58.8(2) . .
B5 B6 B12' 112.5(3) . .
B7 B6 Na2 110.6(2) . 2_797
B11 B6 Na2 68.5(2) . 2_797
B5 B6 Na2 108.4(3) . 2_797
B12' B6 Na2 69.0(2) . 2_797
C1 B7 B6 123.6(3) . .
C1 B7 B12' 109.3(3) . .
B6 B7 B12' 61.7(3) . .
C1 B7 B8 56.4(3) . .
B6 B7 B8 107.5(3) . .
B12' B7 B8 56.7(3) . .
C1 B8 B12' 111.5(3) . .
C1 B8 B2 55.0(2) . .
B12' B8 B2 118.1(3) . .
C1 B8 B7 54.7(2) . .
B12' B8 B7 60.7(3) . .
B2 B8 B7 96.9(3) . .
C1 B8 B9 109.6(3) . .
B12' B8 B9 64.0(2) . .
B2 B8 B9 67.1(2) . .
B7 B8 B9 102.4(3) . .
B8 B9 B10 142.2(3) . .
B8 B9 B3 106.1(3) . .
B10 B9 B3 54.7(2) . .
B8 B9 B11 107.9(3) . .
B10 B9 B11 53.9(2) . .
B3 B9 B11 99.7(3) . .
B8 B9 B12' 54.1(2) . .
B10 B9 B12' 107.7(3) . .
B3 B9 B12' 126.7(3) . .
B11 B9 B12' 56.3(2) . .
B8 B9 B2 54.1(2) . .
B10 B9 B2 106.7(3) . .
B3 B9 B2 54.4(2) . .
B11 B9 B2 126.8(3) . .
B12' B9 B2 99.5(3) . .
B8 B9 Na4 117.0(3) . .
B10 B9 Na4 88.20(19) . .
B3 B9 Na4 69.01(17) . .
B11 B9 Na4 135.1(2) . .
B12' B9 Na4 162.2(2) . .
B2 B9 Na4 82.99(19) . .
C4 B10 B11 113.1(3) . .
C4 B10 B3 57.4(3) . .
B11 B10 B3 114.3(3) . .
C4 B10 B5 56.3(3) . .
B11 B10 B5 61.6(2) . .
B3 B10 B5 98.9(4) . .
C4 B10 B9 110.1(4) . .
B11 B10 B9 63.3(3) . .
B3 B10 B9 63.0(3) . .
B5 B10 B9 104.1(3) . .
B10 B11 B5 60.8(3) . .
B10 B11 B12' 121.7(4) . .
B5 B11 B12' 116.2(3) . .
B10 B11 B6 109.9(3) . .
B5 B11 B6 60.6(2) . .
B12' B11 B6 61.1(2) . .
B10 B11 B9 62.7(3) . .
B5 B11 B9 103.1(3) . .
B12' B11 B9 62.3(2) . .
B6 B11 B9 98.0(3) . .
B10 B11 Na2 165.5(3) . 2_797
B5 B11 Na2 114.8(2) . 2_797
B12' B11 Na2 72.80(18) . 2_797
B6 B11 Na2 76.10(18) . 2_797
B9 B11 Na2 130.59(19) . 2_797
B8 B12' B11 119.9(3) . .
B8 B12' B7 62.6(3) . .
B11 B12' B7 113.2(3) . .
B8 B12' B6 110.0(3) . .
B11 B12' B6 60.1(2) . .
B7 B12' B6 58.9(3) . .
B8 B12' B9 61.8(2) . .
B11 B12' B9 61.4(2) . .
B7 B12' B9 102.1(3) . .
B6 B12' B9 96.7(2) . .
B8 B12' Na2 168.5(2) . 2_797
B11 B12' Na2 71.5(2) . 2_797
B7 B12' Na2 114.8(2) . 2_797
B6 B12' Na2 75.3(2) . 2_797
B9 B12' Na2 128.6(3) . 2_797
B13 C14 B20 63.4(3) . .
B13 C14 B15 110.5(3) . .
B20 C14 B15 67.6(3) . .
B13 C14 Si1 118.8(2) . .
B20 C14 Si1 116.9(3) . .
B15 C14 Si1 126.2(3) . .
B13 C14 Yb2 83.3(2) . .
B20 C14 Yb2 120.1(3) . .
B15 C14 Yb2 81.6(2) . .
Si1 C14 Yb2 122.80(19) . .
B12 C11 B17 112.9(3) . .
B12 C11 B18 65.1(2) . .
B17 C11 B18 70.1(2) . .
C11 B12 B18 58.1(2) . .
C11 B12 B13 128.7(3) . .
B18 B12 B13 120.9(3) . .
C11 B12 B19 107.6(2) . .
B18 B12 B19 62.2(2) . .
B13 B12 B19 61.06(19) . .
C11 B12 Na3 150.7(3) . .
B18 B12 Na3 99.6(2) . .
B13 B12 Na3 77.84(18) . .
B19 B12 Na3 72.01(16) . .
C14 B13 B20 58.9(3) . .
C14 B13 B12 129.8(3) . .
B20 B13 B12 122.3(3) . .
C14 B13 B19 111.1(2) . .
B20 B13 B19 63.0(2) . .
B12 B13 B19 62.52(19) . .
C14 B15 B21 108.0(3) . .
C14 B15 B20 56.2(2) . .
B21 B15 B20 55.9(2) . .
C14 B15 B16 124.5(3) . .
B21 B15 B16 60.6(3) . .
B20 B15 B16 107.2(3) . .
B17 B16 B22 60.1(3) . .
B17 B16 B15 130.3(3) . .
B22 B16 B15 110.2(3) . .
B17 B16 B21 110.2(3) . .
B22 B16 B21 56.4(3) . .
B15 B16 B21 58.3(3) . .
C11 B17 B16 125.2(3) . .
C11 B17 B22 110.0(3) . .
B16 B17 B22 61.6(3) . .
C11 B17 B18 54.8(2) . .
B16 B17 B18 111.5(3) . .
B22 B17 B18 59.8(2) . .
C11 B17 Na1 114.1(3) . 2_797
B16 B17 Na1 113.0(2) . 2_797
B22 B17 Na1 71.8(2) . 2_797
B18 B17 Na1 78.43(19) . 2_797
C11 B18 B12 56.8(2) . .
C11 B18 B22 108.6(3) . .
B12 B18 B22 112.4(3) . .
C11 B18 B17 55.1(2) . .
B12 B18 B17 96.6(3) . .
B22 B18 B17 58.0(2) . .
C11 B18 B19 107.7(3) . .
B12 B18 B19 63.66(19) . .
B22 B18 B19 61.5(2) . .
B17 B18 B19 98.9(3) . .
B21 B19 B13 98.8(2) . .
B21 B19 B18 109.4(2) . .
B13 B19 B18 108.6(2) . .
B21 B19 B20 53.6(2) . .
B13 B19 B20 54.0(2) . .
B18 B19 B20 144.8(3) . .
B21 B19 B12 127.0(3) . .
B13 B19 B12 56.42(18) . .
B18 B19 B12 54.11(17) . .
B20 B19 B12 107.9(2) . .
C14 B20 B21 112.9(4) . .
C14 B20 B13 57.7(2) . .
B21 B20 B13 114.0(4) . .
C14 B20 B15 56.2(2) . .
B21 B20 B15 61.2(2) . .
B13 B20 B15 98.4(3) . .
C14 B20 B19 110.2(3) . .
B21 B20 B19 63.0(2) . .
B13 B20 B19 63.0(2) . .
B15 B20 B19 103.0(3) . .
B20 B21 B22 123.9(3) . .
B20 B21 B15 62.8(3) . .
B22 B21 B15 116.7(4) . .
B20 B21 B16 113.2(3) . .
B22 B21 B16 60.8(3) . .
B15 B21 B16 61.1(3) . .
B20 B21 B19 63.4(2) . .
B22 B21 B19 63.3(2) . .
B15 B21 B19 104.4(2) . .
B16 B21 B19 99.2(3) . .
B20 B21 Na2 164.4(3) . .
B22 B21 Na2 71.62(17) . .
B15 B21 Na2 112.09(19) . .
B16 B21 Na2 72.93(17) . .
B19 B21 Na2 131.1(2) . .
B21 B22 B17 114.3(3) . .
B21 B22 B18 120.5(3) . .
B17 B22 B18 62.3(2) . .
B21 B22 B16 62.7(3) . .
B17 B22 B16 58.4(3) . .
B18 B22 B16 110.9(3) . .
B21 B22 Na1 159.4(2) . 2_797
B17 B22 Na1 74.2(2) . 2_797
B18 B22 Na1 80.1(2) . 2_797
B16 B22 Na1 112.7(3) . 2_797
C20 C24 C23 102.4(4) . .
C20 C24 Si1 115.3(3) . .
C23 C24 Si1 110.5(3) . .
C13 C12 C23 120.5(5) . .
C12 C13 C25 114.4(5) . .
C15 C25 C13 127.0(6) . .
C25 C15 C22 118.1(6) . .
C17 C16 C21 123.3(6) . .
C16 C17 C18 118.9(6) . .
C17 C18 C19 118.6(7) . .
C20 C19 C18 121.7(6) . .
C19 C20 C21 120.3(5) . .
C19 C20 C24 129.1(5) . .
C21 C20 C24 110.6(5) . .
C20 C21 C22 109.1(5) . .
C20 C21 C16 117.2(6) . .
C22 C21 C16 133.7(6) . .
C23 C22 C21 109.4(5) . .
C23 C22 C15 119.4(5) . .
C21 C22 C15 131.1(5) . .
C22 C23 C12 120.5(5) . .
C22 C23 C24 108.3(4) . .
C12 C23 C24 131.2(5) . .
C43 C31 C40 101.4(4) . .
C43 C31 Si2 110.2(3) . .
C40 C31 Si2 116.8(3) . .
C33 C32 C43 122.2(4) . .
C32 C33 C34 121.1(5) . .
C35 C34 C33 121.9(7) . .
C34 C35 C42 120.5(5) . .
C37 C36 C41 118.8(7) . .
C36 C37 C38 123.1(5) . .
C39 C38 C37 118.1(6) . .
C40 C39 C38 123.6(6) . .
C39 C40 C41 118.2(4) . .
C39 C40 C31 131.4(5) . .
C41 C40 C31 110.3(4) . .
C40 C41 C36 117.9(6) . .
C40 C41 C42 112.5(4) . .
C36 C41 C42 129.3(6) . .
C35 C42 C41 138.6(5) . .
C35 C42 C43 117.6(5) . .
C41 C42 C43 103.8(5) . .
C32 C43 C42 116.6(5) . .
C32 C43 C31 131.5(4) . .
C42 C43 C31 111.9(4) . .
C54 O1 C51 109.0(2) . .
C54 O1 Na1 123.7(2) . .
C51 O1 Na1 122.3(2) . .
O1 C51 C52 109.9(2) . .
C51 C52 C53 105.9(2) . .
C52 C53 C54 104.3(2) . .
O1 C54 C53 108.6(2) . .
C55 O2 C58 110.7(2) . .
C55 O2 Na1 118.5(3) . .
C58 O2 Na1 123.2(2) . .
O2 C55 C56 106.6(2) . .
C55 C56 C57 105.47(16) . .
C56 C57 C58 104.2(2) . .
O2 C58 C57 102.0(2) . .
C62 O3 C59 111.9(5) . .
C62 O3 Na2 123.8(2) . .
C59 O3 Na2 123.3(4) . .
O3 C59 C60 103.2(5) . .
C61 C60 C59 109.1(6) . .
C62 C61 C60 103.4(5) . .
O3 C62 C61 110.1(3) . .
O4' O4 C63 93.8(4) . .
O4' O4 C66 66.5(4) . .
C63 O4 C66 105.0(2) . .
O4' O4 C63' 117.6(5) . .
C63 O4 C63' 23.8(3) . .
C66 O4 C63' 112.4(3) . .
O4' O4 Na2 102.0(6) . .
C63 O4 Na2 123.34(16) . .
C66 O4 Na2 131.29(18) . .
C63' O4 Na2 114.4(3) . .
O4 O4' C66 82.4(5) . .
O4 O4' C63 59.4(3) . .
C66 O4' C63 98.6(4) . .
O4 O4' Na2 62.9(6) . .
C66 O4' Na2 120.5(4) . .
C63 O4' Na2 102.1(3) . .
C63' C63 O4 115.6(5) . .
C63' C63 C64 121.5(7) . .
O4 C63 C64 109.3(2) . .
C63' C63 O4' 142.4(6) . .
O4 C63 O4' 26.8(3) . .
C64 C63 O4' 87.4(3) . .
C63 C63' O4 40.6(3) . .
C63 C63' C64 37.8(5) . .
O4 C63' C64 71.9(2) . .
O4' C66 O4 31.2(3) . .
O4' C66 C65 91.7(4) . .
O4 C66 C65 109.37(18) . .
C66 C65 C64 103.89(19) . .
C63 C64 C65 103.68(17) . .
C63 C64 C63' 20.7(2) . .
C65 C64 C63' 113.12(19) . .
C70 O5 C67 98.5(6) . .
C70 O5 Na3 126.2(4) . .
C67 O5 Na3 131.3(5) . .
O5 C67 C68 97.8(7) . .
C69 C68 C67 103.7(8) . .
C68 C69 C70 102.8(8) . .
O5 C70 C69 105.7(6) . .
C74 O6 C71 108.7(3) . .
C74 O6 Na3 135.3(2) . .
C71 O6 Na3 116.0(2) . .
O6 C71 C72 105.1(2) . .
C73 C72 C71 107.8(3) . .
C72 C73 C74 104.9(2) . .
O6 C74 C73 103.9(3) . .
C75 O7 C78 111.58(19) . .
C75 O7 Na3 123.5(2) . .
C78 O7 Na3 124.5(2) . .
O7 C75 C76 105.5(2) . .
C75 C76 C77 103.97(17) . .
C78 C77 C76 103.5(2) . .
O7 C78 C77 101.4(2) . .
C82 O8 C79 111.9(7) . .
C82 O8 Na4 112.7(4) . .
C79 O8 Na4 123.9(5) . .
O8 C79 C80 111.5(9) . .
C79 C80 C81 98.1(7) . .
C82 C81 C80 113.2(9) . .
O8 C82 C81 103.8(7) . .
O8 C82 Na4 44.4(3) . .
C81 C82 Na4 142.6(7) . .
C86 O9 C83 111.77(18) . .
C86 O9 Na4 117.3(3) . .
C83 O9 Na4 122.9(2) . .
O9 C83 C84 101.4(2) . .
C83 C84 C85 103.1(3) . .
C86 C85 C84 104.43(18) . .
O9 C86 C85 105.4(2) . .
C87 O10 C90 109.6(2) . .
C87 O10 Na4 126.23(15) . .
C90 O10 Na4 123.4(2) . .
O10 C87 C88 109.26(18) . .
C89 C88 C87 104.3(2) . .
C88 C89 C90 104.1(2) . .
O10 C90 C89 108.69(19) . .

loop_
_geom_bond_atom_site_label_1
_geom_bond_atom_site_label_2
_geom_bond_distance
_geom_bond_site_symmetry_2
Yb1 B17 2.872(4) 2_797
Yb1 B7 2.882(4) 2_797
Yb1 B16 2.888(5) 2_797
Yb1 B6 2.905(4) 2_797
Yb1 B17 2.872(4) .
Yb1 B7 2.882(4) .
Yb1 B16 2.888(5) .
Yb1 B6 2.905(4) .
Yb1 Na1 4.0688(19) .
Yb1 Na1 4.0688(19) 2_797
Yb1 Yb2 4.0838(4) .
Yb1 Yb2 4.0838(4) 2_797
Yb1 Na2 4.0913(19) .
Yb1 Na2 4.0913(19) 2_797
Yb2 C4 2.456(4) .
Yb2 C1 2.435(4) .
Yb2 B2 2.786(4) .
Yb2 B3 2.798(4) .
Yb2 B5 2.780(4) .
Yb2 B6 2.761(4) .
Yb2 B7 2.723(4) .
Yb2 C14 2.483(4) .
Yb2 C11 2.431(4) .
Yb2 B12 2.765(4) .
Yb2 B13 2.794(4) .
Yb2 B15 2.760(4) .
Yb2 B16 2.797(4) .
Yb2 B17 2.749(4) .
Si1 C14 1.810(4) .
Si1 C2 1.860(5) .
Si1 C3 1.885(4) .
Si1 C24 1.988(5) .
Si2 C4 1.835(3) .
Si2 C44 1.853(5) .
Si2 C45 1.888(5) .
Si2 C31 1.937(5) .
Na1 O1 2.283(3) .
Na1 O2 2.342(4) .
Na1 B22 2.997(5) 2_797
Na1 B17 3.034(5) 2_797
Na1 Na2 3.984(3) 2_797
Na2 O3 2.272(5) .
Na2 O4 2.404(3) .
Na2 O4' 2.643(7) .
Na2 B11 2.901(4) 2_797
Na2 B12' 2.921(5) 2_797
Na2 B21 2.951(4) .
Na2 B6 3.026(5) 2_797
Na2 Na1 3.984(3) 2_797
Na3 O7 2.267(3) .
Na3 O5 2.287(6) .
Na3 O6 2.372(4) .
Na3 B12 2.825(5) .
Na4 O9 2.270(4) .
Na4 O10 2.270(3) .
Na4 O8 2.348(5) .
Na4 B9 2.813(4) .
Na4 C82 3.097(9) .
C4 B5 1.602(5) .
C4 B3 1.611(5) .
C4 B10 1.625(7) .
C1 B2 1.567(5) .
C1 B7 1.587(6) .
C1 B8 1.620(6) .
B2 B8 1.764(5) .
B2 B3 1.781(5) .
B2 B9 2.006(7) .
B3 B10 1.725(7) .
B3 B9 1.885(5) .
B5 B10 1.759(7) .
B5 B11 1.774(6) .
B5 B6 1.806(5) .
B6 B7 1.775(7) .
B6 B11 1.806(6) .
B6 B12' 1.825(6) .
B6 Na2 3.026(5) 2_797
B7 B12' 1.785(7) .
B7 B8 1.816(6) .
B8 B12' 1.710(7) .
B8 B9 1.860(5) .
B9 B10 1.872(7) .
B9 B11 1.882(7) .
B9 B12' 1.897(5) .
B10 B11 1.702(5) .
B11 B12' 1.783(5) .
B11 Na2 2.901(4) 2_797
B12' Na2 2.921(5) 2_797
C14 B13 1.602(5) .
C14 B20 1.621(7) .
C14 B15 1.622(4) .
C11 B12 1.577(5) .
C11 B17 1.606(5) .
C11 B18 1.601(6) .
B12 B18 1.711(4) .
B12 B13 1.777(5) .
B12 B19 1.892(5) .
B13 B20 1.694(6) .
B13 B19 1.867(4) .
B15 B21 1.777(6) .
B15 B20 1.804(7) .
B15 B16 1.829(6) .
B16 B17 1.732(7) .
B16 B22 1.789(7) .
B16 B21 1.821(7) .
B17 B22 1.762(7) .
B17 B18 1.841(6) .
B17 Na1 3.034(5) 2_797
B18 B22 1.796(5) .
B18 B19 1.868(5) .
B19 B21 1.859(4) .
B19 B20 1.867(7) .
B20 B21 1.680(6) .
B21 B22 1.707(7) .
B22 Na1 2.997(5) 2_797
C24 C20 1.464(7) .
C24 C23 1.488(7) .
C12 C13 1.406(9) .
C12 C23 1.389(7) .
C13 C25 1.415(8) .
C25 C15 1.284(8) .
C15 C22 1.412(9) .
C16 C17 1.288(10) .
C16 C21 1.415(8) .
C17 C18 1.377(11) .
C18 C19 1.391(8) .
C19 C20 1.319(8) .
C20 C21 1.353(8) .
C21 C22 1.400(8) .
C22 C23 1.382(7) .
C31 C43 1.535(8) .
C31 C40 1.538(5) .
C32 C33 1.313(9) .
C32 C43 1.378(6) .
C33 C34 1.350(7) .
C34 C35 1.337(7) .
C35 C42 1.376(10) .
C36 C37 1.331(10) .
C36 C41 1.432(7) .
C37 C38 1.341(11) .
C38 C39 1.351(7) .
C39 C40 1.348(7) .
C40 C41 1.396(8) .
C41 C42 1.487(8) .
C42 C43 1.481(6) .
O1 C54 1.351(3) .
O1 C51 1.354(3) .
C51 C52 1.420(5) .
C52 C53 1.436(4) .
C53 C54 1.452(5) .
O2 C55 1.362(3) .
O2 C58 1.416(4) .
C55 C56 1.455(3) .
C56 C57 1.456(3) .
C57 C58 1.468(3) .
O3 C62 1.343(6) .
O3 C59 1.401(7) .
C59 C60 1.480(13) .
C60 C61 1.454(7) .
C61 C62 1.444(5) .
O4 O4' 0.706(7) .
O4 C63 1.347(3) .
O4 C66 1.352(3) .
O4 C63' 1.866(5) .
O4' C66 1.250(5) .
O4' C63 1.561(5) .
C63 C63' 0.835(7) .
C63 C64 1.448(3) .
C63' C64 2.015(8) .
C66 C65 1.446(3) .
C65 C64 1.451(3) .
O5 C70 1.379(10) .
O5 C67 1.425(10) .
C67 C68 1.533(15) .
C68 C69 1.391(10) .
C69 C70 1.506(13) .
O6 C74 1.372(5) .
O6 C71 1.406(5) .
C71 C72 1.426(6) .
C72 C73 1.431(5) .
C73 C74 1.479(6) .
O7 C75 1.377(4) .
O7 C78 1.433(4) .
C75 C76 1.461(3) .
C76 C77 1.470(3) .
C77 C78 1.457(3) .
O8 C82 1.308(11) .
O8 C79 1.411(8) .
C79 C80 1.393(14) .
C80 C81 1.500(14) .
C81 C82 1.407(11) .
O9 C86 1.381(4) .
O9 C83 1.417(4) .
C83 C84 1.467(3) .
C84 C85 1.468(3) .
C85 C86 1.458(3) .
O10 C87 1.345(3) .
O10 C90 1.355(2) .
C87 C88 1.447(3) .
C88 C89 1.445(3) .
C89 C90 1.446(3) .
